data_4076876
loop_
_publ_author_name
'Bradley, Sam'
'Camm, Kenneth D.'
'Furtado, Stephen J.'
'Gott, Andrew L.'
'McGowan, Patrick C.'
'Podesta, Thomas J.'
'Thornton-Pett, Mark'

_publ_section_title
;
 Synthesis and Structure of Amino-Functionalized Cyclopentadienyl Vanadium
 Complexes and Evaluation of Their Butadiene Polymerization Behavior
;
_journal_issue 16
_journal_name_full Organometallics
_journal_page_first 3443
_journal_paper_doi 10.1021/om020170f
_journal_volume 21
_journal_year 2002
_chemical_formula_sum 'C11 H16 Cl2 Cr N'
_chemical_formula_weight 285.15
_chemical_name_systematic
;
 ?
;
_space_group_IT_number 14
_symmetry_cell_setting monoclinic
_symmetry_space_group_name_Hall '-P 2ybc'
_symmetry_space_group_name_H-M 'P 1 21/c 1'
_atom_sites_solution_hydrogens geom
_atom_sites_solution_primary direct
_atom_sites_solution_secondary difmap
_audit_creation_method SHELXL-97
_cell_angle_alpha 90
_cell_angle_beta 98.0140(8)
_cell_angle_gamma 90
_cell_formula_units_Z 4
_cell_length_a 7.89940(10)
_cell_length_b 12.6044(2)
_cell_length_c 12.0900(3)
_cell_measurement_temperature 150(2)
_cell_volume 1192.01(4)
_computing_cell_refinement 'DENZO-SMN (Otwinowski & Minor, 1996)'
_computing_data_collection 'DENZO-SMN and COLLECT (Otwinowski & Minor, 1996)'
_computing_data_reduction 'DENZO-SMN and COLLECT (Otwinowski & Minor, 1996)'
_computing_molecular_graphics ORTEX
_computing_publication_material 'WinCIF (Thornton-Pett, 2000)'
_computing_structure_refinement 'SHELXL-97 (Sheldrick, 1999)'
_computing_structure_solution 'SHELXS-97 (Sheldrick, 1986)'
_diffrn_ambient_temperature 150(2)
_diffrn_measured_fraction_theta_full 0.999
_diffrn_measured_fraction_theta_max 0.999
_diffrn_measurement_device_type 'Nonius KappaCCD area-detector diffractometer'
_diffrn_radiation_detector 'CCD plate'
_diffrn_radiation_monochromator graphite
_diffrn_radiation_source 'Fine-focus Sealed tube'
_diffrn_radiation_type MoK\a
_diffrn_radiation_wavelength 0.71073
_diffrn_reflns_av_R_equivalents 0.0547
_diffrn_reflns_av_sigmaI/netI 0.0311
_diffrn_reflns_limit_h_max 9
_diffrn_reflns_limit_h_min -9
_diffrn_reflns_limit_k_max 15
_diffrn_reflns_limit_k_min -15
_diffrn_reflns_limit_l_max 14
_diffrn_reflns_limit_l_min -14
_diffrn_reflns_number 22221
_diffrn_reflns_theta_full 26
_diffrn_reflns_theta_max 26
_diffrn_reflns_theta_min 3.23
_exptl_absorpt_coefficient_mu 1.373
_exptl_absorpt_correction_T_max 0.96
_exptl_absorpt_correction_T_min 0.7166
_exptl_absorpt_correction_type multi-scan
_exptl_absorpt_process_details
;
?
;
_exptl_crystal_colour Blue
_exptl_crystal_density_diffrn 1.589
_exptl_crystal_density_method 'not measured'
_exptl_crystal_description plate
_exptl_crystal_F_000 588
_exptl_crystal_size_max 0.26
_exptl_crystal_size_mid 0.15
_exptl_crystal_size_min 0.03
_refine_diff_density_max 0.336
_refine_diff_density_min -0.539
_refine_diff_density_rms 0.132
_refine_ls_extinction_coef 0.0055(10)
_refine_ls_extinction_expression Fc^*^=kFc[1+0.001xFc^2^\l^3^/sin(2\q)]^-1/4^
_refine_ls_extinction_method Shelxl
_refine_ls_goodness_of_fit_ref 1.044
_refine_ls_hydrogen_treatment mixed
_refine_ls_matrix_type full
_refine_ls_number_parameters 137
_refine_ls_number_reflns 2348
_refine_ls_number_restraints 0
_refine_ls_restrained_S_all 1.044
_refine_ls_R_factor_all 0.0308
_refine_ls_R_factor_gt 0.0248
_refine_ls_shift/su_max 0.001
_refine_ls_shift/su_mean 0
_refine_ls_structure_factor_coef Fsqd
_refine_ls_weighting_details 'calc w=1/[\s^2^(Fo^2^)+(0.0358P)^2^+0.4651P] where P=(Fo^2^+2Fc^2^)/3'
_refine_ls_weighting_scheme calc
_refine_ls_wR_factor_gt 0.0645
_refine_ls_wR_factor_ref 0.0668
_reflns_number_gt 2151
_reflns_number_total 2348
_reflns_threshold_expression >2sigma(I)
_cod_data_source_file om020170f.cif
_cod_data_source_block kccr
_cod_original_sg_symbol_H-M P21/c
_cod_database_code 4076876

loop_
_symmetry_equiv_pos_as_xyz
'x, y, z'
'-x, y+1/2, -z+1/2'
'-x, -y, -z'
'x, -y-1/2, z-1/2'

loop_
_atom_site_label
_atom_site_type_symbol
_atom_site_fract_x
_atom_site_fract_y
_atom_site_fract_z
_atom_site_U_iso_or_equiv
_atom_site_adp_type
_atom_site_occupancy
_atom_site_symmetry_multiplicity
_atom_site_calc_flag
C1 C 0.2759(2) -0.15514(13) 0.80715(15) 0.0279(4) Uani 1 1 d
C2 C 0.3382(3) -0.10813(15) 0.91153(16) 0.0342(4) Uani 1 1 d
H2 H 0.4539 -0.09 0.9369 0.041 Uiso 1 1 calc
C3 C 0.1984(3) -0.09287(15) 0.97134(16) 0.0408(5) Uani 1 1 d
H3 H 0.2044 -0.0632 1.044 0.049 Uiso 1 1 calc
C4 C 0.0502(3) -0.12880(15) 0.90541(17) 0.0392(5) Uani 1 1 d
H4 H -0.0619 -0.1279 0.9255 0.047 Uiso 1 1 calc
C5 C 0.0961(2) -0.16697(13) 0.80300(16) 0.0316(4) Uani 1 1 d
H5 H 0.02 -0.1954 0.7424 0.038 Uiso 1 1 calc
C6 C 0.3776(2) -0.17595(14) 0.71280(16) 0.0321(4) Uani 1 1 d
H6 H 0.4232 -0.25 0.7202 0.039 Uiso 1 1 calc
C7 C 0.5285(2) -0.09939(15) 0.71611(18) 0.0365(4) Uani 1 1 d
H7A H 0.6044 -0.1236 0.6625 0.044 Uiso 1 1 calc
H7B H 0.5953 -0.1004 0.7918 0.044 Uiso 1 1 calc
C8 C 0.4697(2) 0.01456(14) 0.68695(17) 0.0305(4) Uani 1 1 d
H8A H 0.5156 0.062 0.7493 0.037 Uiso 1 1 calc
H8B H 0.5186 0.0376 0.6198 0.037 Uiso 1 1 calc
C9 C 0.2417(2) 0.13546(14) 0.62059(15) 0.0308(4) Uani 1 1 d
H9A H 0.1176 0.1458 0.6057 0.037 Uiso 1 1 calc
H9B H 0.2909 0.1443 0.5511 0.037 Uiso 1 1 calc
H9C H 0.2917 0.1879 0.6755 0.037 Uiso 1 1 calc
C10 C 0.2069(2) -0.05028(15) 0.57661(15) 0.0340(4) Uani 1 1 d
H10A H 0.239 -0.0271 0.5041 0.041 Uiso 1 1 calc
H10B H 0.0806 -0.0486 0.5701 0.041 Uiso 1 1 calc
C11 C 0.2680(3) -0.16501(15) 0.59925(16) 0.0390(5) Uani 1 1 d
H11A H 0.1675 -0.2123 0.5963 0.047 Uiso 1 1 calc
H11B H 0.3352 -0.1877 0.5401 0.047 Uiso 1 1 calc
N9 N 0.27929(18) 0.02686(11) 0.66527(11) 0.0238(3) Uani 1 1 d
Cl1 Cl 0.26607(5) 0.15790(3) 0.90069(3) 0.02919(13) Uani 1 1 d
Cl2 Cl -0.10432(5) 0.06342(3) 0.73736(3) 0.02865(13) Uani 1 1 d
Cr1 Cr 0.16159(3) 0.003737(18) 0.81337(2) 0.02035(11) Uani 1 1 d

loop_
_atom_site_aniso_label
_atom_site_aniso_U_11
_atom_site_aniso_U_22
_atom_site_aniso_U_33
_atom_site_aniso_U_23
_atom_site_aniso_U_13
_atom_site_aniso_U_12
C1 0.0305(9) 0.0140(8) 0.0384(10) 0.0036(7) 0.0017(7) 0.0032(6)
C2 0.0400(10) 0.0231(9) 0.0364(10) 0.0069(7) -0.0060(8) 0.0075(7)
C3 0.0677(14) 0.0265(10) 0.0285(9) 0.0115(8) 0.0085(9) 0.0095(9)
C4 0.0490(11) 0.0212(9) 0.0523(12) 0.0125(8) 0.0242(10) 0.0021(8)
C5 0.0326(9) 0.0157(8) 0.0476(11) 0.0034(7) 0.0087(8) -0.0014(6)
C6 0.0295(9) 0.0203(9) 0.0473(11) -0.0044(7) 0.0079(8) 0.0047(7)
C7 0.0257(9) 0.0277(10) 0.0571(12) 0.0008(8) 0.0098(8) 0.0043(7)
C8 0.0228(9) 0.0276(9) 0.0424(10) 0.0008(7) 0.0091(7) -0.0002(7)
C9 0.0350(9) 0.0277(9) 0.0314(9) 0.0075(7) 0.0101(7) 0.0062(7)
C10 0.0380(10) 0.0374(11) 0.0255(9) -0.0099(8) 0.0005(7) 0.0015(8)
C11 0.0455(11) 0.0324(11) 0.0405(11) -0.0139(8) 0.0103(9) -0.0032(8)
N9 0.0241(7) 0.0219(7) 0.0253(7) -0.0010(6) 0.0034(6) 0.0011(6)
Cl1 0.0341(2) 0.0238(2) 0.0289(2) -0.00463(16) 0.00170(17) -0.00493(16)
Cl2 0.0217(2) 0.0287(2) 0.0348(2) 0.00138(16) 0.00144(16) 0.00141(15)
Cr1 0.02200(16) 0.01620(16) 0.02258(17) 0.00102(9) 0.00223(11) 0.00024(9)

loop_
_atom_type_symbol
_atom_type_description
_atom_type_scat_dispersion_real
_atom_type_scat_dispersion_imag
_atom_type_scat_source
C C 0.0033 0.0016 'International Tables Vol C Tables 4.2.6.8 and 6.1.1.4'
H H 0 0 'International Tables Vol C Tables 4.2.6.8 and 6.1.1.4'
N N 0.0061 0.0033 'International Tables Vol C Tables 4.2.6.8 and 6.1.1.4'
Cl Cl 0.1484 0.1585 'International Tables Vol C Tables 4.2.6.8 and 6.1.1.4'
Cr Cr 0.3209 0.6236 'International Tables Vol C Tables 4.2.6.8 and 6.1.1.4'

loop_
_geom_angle_atom_site_label_1
_geom_angle_atom_site_label_2
_geom_angle_atom_site_label_3
_geom_angle
C2 C1 C5 107.22(16)
C2 C1 C6 126.21(17)
C5 C1 C6 126.17(17)
C2 C1 Cr1 71.52(10)
C5 C1 Cr1 71.59(9)
C6 C1 Cr1 116.66(12)
C3 C2 C1 108.22(17)
C3 C2 Cr1 73.04(10)
C1 C2 Cr1 70.97(9)
C4 C3 C2 108.44(17)
C4 C3 Cr1 72.07(10)
C2 C3 Cr1 69.97(10)
C3 C4 C5 108.14(17)
C3 C4 Cr1 71.78(11)
C5 C4 Cr1 69.89(10)
C4 C5 C1 107.97(17)
C4 C5 Cr1 73.00(10)
C1 C5 Cr1 70.82(9)
C1 C6 C11 111.74(15)
C1 C6 C7 111.46(15)
C11 C6 C7 108.01(17)
C6 C7 C8 112.00(15)
N9 C8 C7 113.64(14)
N9 C10 C11 113.80(15)
C6 C11 C10 111.75(15)
C9 N9 C8 107.69(13)
C9 N9 C10 107.47(14)
C8 N9 C10 109.35(14)
C9 N9 Cr1 109.86(10)
C8 N9 Cr1 112.37(11)
C10 N9 Cr1 109.95(11)
N9 Cr1 C1 82.40(6)
N9 Cr1 C2 102.70(6)
C1 Cr1 C2 37.51(7)
N9 Cr1 C5 102.10(6)
C1 Cr1 C5 37.59(6)
C2 Cr1 C5 62.29(7)
N9 Cr1 C3 139.55(7)
C1 Cr1 C3 62.07(7)
C2 Cr1 C3 36.99(8)
C5 Cr1 C3 61.52(7)
N9 Cr1 C4 139.12(7)
C1 Cr1 C4 62.16(7)
C2 Cr1 C4 61.48(8)
C5 Cr1 C4 37.11(7)
C3 Cr1 C4 36.15(8)
N9 Cr1 Cl2 95.73(4)
C1 Cr1 Cl2 129.81(5)
C2 Cr1 Cl2 153.77(6)
C5 Cr1 Cl2 95.86(5)
C3 Cr1 Cl2 121.29(6)
C4 Cr1 Cl2 92.41(6)
N9 Cr1 Cl1 95.64(4)
C1 Cr1 Cl1 131.21(5)
C2 Cr1 Cl1 97.63(5)
C5 Cr1 Cl1 155.57(5)
C3 Cr1 Cl1 94.11(6)
C4 Cr1 Cl1 122.52(6)
Cl2 Cr1 Cl1 98.968(17)

loop_
_geom_bond_atom_site_label_1
_geom_bond_atom_site_label_2
_geom_bond_distance
C1 C2 1.419(3)
C1 C5 1.423(2)
C1 C6 1.507(3)
C1 Cr1 2.2024(16)
C2 C3 1.415(3)
C2 Cr1 2.2095(17)
C3 C4 1.397(3)
C3 Cr1 2.2494(18)
C4 C5 1.422(3)
C4 Cr1 2.2531(18)
C5 Cr1 2.2124(17)
C6 C11 1.524(3)
C6 C7 1.530(3)
C7 C8 1.535(2)
C8 N9 1.499(2)
C9 N9 1.486(2)
C10 N9 1.500(2)
C10 C11 1.537(3)
N9 Cr1 2.1493(14)
Cl1 Cr1 2.3084(5)
Cl2 Cr1 2.2988(4)
